data_2020260
loop_
_publ_author_name
'Haupt, H.J.'
'Floerke, U.'

_publ_section_title
;
 (Bis-mue-iodo-bis(tricarbonylrhenio)-(Re-Re))(mue-iodobis
 tetracarbonylrhenio)-(Re-Re)) indium(III) and
 bis(pentacarbonylrhenio)(tetracarbonyl-bis-mue-iodorhenio indium(III)
;
_journal_name_full 'Acta Crystallographica C (39,1983-)'
_journal_page_first 1718
_journal_page_last 1721
_journal_volume 45
_journal_year 1989
_chemical_formula_sum 'C14 I2 In O14 Re3'
_chemical_name_systematic '((C O)5 Re)2 In ((C O)4 Re I2)'
_space_group_IT_number 2
_symmetry_space_group_name_Hall '-P 1'
_symmetry_space_group_name_H-M 'P -1'
_cell_angle_alpha 87.92
_cell_angle_beta 83.17
_cell_angle_gamma 78.25
_cell_formula_units_Z 2
_cell_length_a 7.202
_cell_length_b 11.821
_cell_length_c 15.664
_cell_volume 1296.243
_citation_journal_id_ASTM ACSCEE
_cod_data_source_file Haupt_ACSCEE_1989_790.cif
_cod_data_source_block C14I2In1O14Re3
_cod_original_formula_sum 'C14 I2 In1 O14 Re3'
_cod_database_code 2020260

loop_
_symmetry_equiv_pos_as_xyz
x,y,z
-x,-y,-z

loop_
_atom_site_label
_atom_site_type_symbol
_atom_site_fract_x
_atom_site_fract_y
_atom_site_fract_z
_atom_site_occupancy
_atom_site_U_iso_or_equiv
I1 I 0.0396 0.5244 0.2831 1 0.0
In1 In 0.2463 0.2731 0.2815 1 0.0
C2 C+2 0.1628 0.0651 0.4219 1 0.0
C6 C+2 0.0614 0.2981 0.0901 1 0.0
O9 O-2 0.5901 0.2425 0.0496 1 0.0
Re1 Re 0.2237 0.2099 0.4553 1 0.0
Re2 Re 0.2256 0.1577 0.1308 1 0.0
C12 C+2 0.2036 0.7431 0.172 1 0.0
O1 O-2 -0.2039 0.3217 0.4527 1 0.0
C5 C+2 0.2006 0.1803 0.5791 1 0.0
C4 C+2 0.2863 0.3626 0.4711 1 0.0
Re3 Re 0.363 0.6053 0.2045 1 0.0
C1 C+2 -0.0452 0.2783 0.4551 1 0.0
O7 O-2 -0.1417 0.0851 0.2266 1 0.0
C8 C+2 0.3825 0.0317 0.1871 1 0.0
O10 O-2 0.2164 0.0197 -0.0315 1 0.0
O14 O-2 0.3091 0.4891 0.0353 1 0.0
O13 O-2 0.7091 0.6864 0.1148 1 0.0
C11 C+2 0.3888 0.6685 0.3148 1 0.0
O5 O-2 0.1842 0.1559 0.6522 1 0.0
I2 I 0.5817 0.3914 0.2529 1 0.0
O3 O-2 0.659 0.1048 0.4196 1 0.0
O2 O-2 0.1374 -0.0196 0.3953 1 0.0
O11 O-2 0.4244 0.7153 0.3755 1 0.0
C10 C+2 0.2235 0.0745 0.0303 1 0.0
C9 C+2 0.4541 0.2116 0.079 1 0.0
O8 O-2 0.479 -0.0508 0.2177 1 0.0
C7 C+2 -0.0056 0.1124 0.1894 1 0.0
O4 O-2 0.3188 0.451 0.481 1 0.0
C13 C+2 0.5784 0.6553 0.1493 1 0.0
C3 C+2 0.497 0.1438 0.4336 1 0.0
C14 C+2 0.3299 0.536 0.0967 1 0.0
O6 O-2 -0.0367 0.3805 0.0668 1 0.0
O12 O-2 0.1102 0.8318 0.1546 1 0.0
